data_7155786
loop_
_publ_author_name
'Kubyshkin, Vladimir'
'Budisa, Nediljko'

_publ_section_title
;
 Amide rotation trajectories probed by symmetry
;
_journal_name_full 'Org. Biomol. Chem.'
_journal_paper_doi 10.1039/C7OB01421J
_journal_year 2017
_chemical_formula_sum 'C10 H15 N O5'
_chemical_formula_weight 229.23
_chemical_melting_point 370
_chemical_name_systematic 'Dimethyl (r,r)-1-acetylpyrrolidine-2,5-dicarboxylate'
_space_group_IT_number 14
_symmetry_cell_setting monoclinic
_symmetry_space_group_name_Hall '-P 2ybc'
_symmetry_space_group_name_H-M 'P 1 21/c 1'
_atom_sites_solution_hydrogens geom
_atom_sites_solution_primary direct
_atom_sites_solution_secondary difmap
_audit_creation_method
;
CrysAlisPro, Agilent Technologies,
Version 1.171.37.35 (release 13-08-2014 CrysAlis171 .NET)
(compiled Aug 13 2014,18:06:01)
;
_audit_update_record
;
2017-06-06 deposited with the CCDC.
2017-07-24 downloaded from the CCDC.
;
_cell_angle_alpha 90.00
_cell_angle_beta 104.484(3)
_cell_angle_gamma 90.00
_cell_formula_units_Z 4
_cell_length_a 7.8936(2)
_cell_length_b 13.1800(3)
_cell_length_c 11.2852(3)
_cell_measurement_reflns_used 3045
_cell_measurement_temperature 150(2)
_cell_measurement_theta_max 73.2130
_cell_measurement_theta_min 3.3310
_cell_volume 1136.77(5)
_computing_cell_refinement
;
CrysAlisPro, Agilent Technologies,
Version 1.171.37.35 (release 13-08-2014 CrysAlis171 .NET)
(compiled Aug 13 2014,18:06:01)
;
_computing_data_collection
;
CrysAlisPro, Agilent Technologies,
Version 1.171.37.35 (release 13-08-2014 CrysAlis171 .NET)
(compiled Aug 13 2014,18:06:01)
;
_computing_data_reduction
;
CrysAlisPro, Agilent Technologies,
Version 1.171.37.35 (release 13-08-2014 CrysAlis171 .NET)
(compiled Aug 13 2014,18:06:01)
;
_computing_structure_refinement 'SHELXL-97 (Sheldrick, 1997)'
_computing_structure_solution 'SHELXS-97 (Sheldrick, 1990)'
_diffrn_ambient_environment N~2~
_diffrn_ambient_temperature 150.00(10)
_diffrn_detector 'CCD plate'
_diffrn_detector_area_resol_mean 10.5435
_diffrn_detector_type Atlas
_diffrn_measured_fraction_theta_full 0.997
_diffrn_measured_fraction_theta_max 0.997
_diffrn_measurement_device 'four-circle diffractometer'
_diffrn_measurement_device_type 'SuperNova, Single source at offset, Atlas'
_diffrn_measurement_method '\w scans'
_diffrn_radiation_monochromator mirror
_diffrn_radiation_probe x-ray
_diffrn_radiation_type 'Cu K\a'
_diffrn_radiation_wavelength 1.54184
_diffrn_reflns_av_R_equivalents 0.0117
_diffrn_reflns_av_sigmaI/netI 0.0124
_diffrn_reflns_limit_h_max 8
_diffrn_reflns_limit_h_min -9
_diffrn_reflns_limit_k_max 15
_diffrn_reflns_limit_k_min -15
_diffrn_reflns_limit_l_max 13
_diffrn_reflns_limit_l_min -9
_diffrn_reflns_number 3980
_diffrn_reflns_theta_full 67.50
_diffrn_reflns_theta_max 67.50
_diffrn_reflns_theta_min 5.26
_diffrn_source 'sealed X-ray tube'
_diffrn_source_type 'SuperNova (Cu) X-ray Source'
_exptl_absorpt_coefficient_mu 0.916
_exptl_absorpt_correction_T_max 0.8381
_exptl_absorpt_correction_T_min 0.7053
_exptl_absorpt_correction_type multi-scan
_exptl_absorpt_process_details
;
CrysAlisPro, Agilent Technologies,
Version 1.171.37.35 (release 13-08-2014 CrysAlis171 .NET)
(compiled Aug 13 2014,18:06:01)
Empirical absorption correction using spherical harmonics,
 implemented in SCALE3 ABSPACK scaling algorithm.
;
_exptl_crystal_colour colourless
_exptl_crystal_density_diffrn 1.339
_exptl_crystal_density_method 'not measured'
_exptl_crystal_description block
_exptl_crystal_F_000 488
_exptl_crystal_recrystallization_method 'Re-crystallisation from solvent: dichloromethane'
_exptl_crystal_size_max 0.41
_exptl_crystal_size_mid 0.38
_exptl_crystal_size_min 0.20
_refine_diff_density_max 0.209
_refine_diff_density_min -0.228
_refine_diff_density_rms 0.043
_refine_ls_extinction_method none
_refine_ls_goodness_of_fit_ref 1.040
_refine_ls_hydrogen_treatment constr
_refine_ls_matrix_type full
_refine_ls_number_parameters 147
_refine_ls_number_reflns 2054
_refine_ls_number_restraints 0
_refine_ls_restrained_S_all 1.040
_refine_ls_R_factor_all 0.0365
_refine_ls_R_factor_gt 0.0346
_refine_ls_shift/su_max 0.000
_refine_ls_shift/su_mean 0.000
_refine_ls_structure_factor_coef Fsqd
_refine_ls_weighting_details 'calc w=1/[\s^2^(Fo^2^)+(0.0425P)^2^+0.4043P] where P=(Fo^2^+2Fc^2^)/3'
_refine_ls_weighting_scheme calc
_refine_ls_wR_factor_gt 0.0873
_refine_ls_wR_factor_ref 0.0887
_reflns_number_gt 1935
_reflns_number_total 2054
_reflns_threshold_expression >2sigma(I)
_cod_data_source_file c7ob01421j2.cif
_cod_data_source_block cu-1352
_cod_original_cell_volume 1136.78(5)
_cod_original_sg_symbol_H-M P21/c
_cod_database_code 7155786

loop_
_symmetry_equiv_pos_as_xyz
'x, y, z'
'-x, y+1/2, -z+1/2'
'-x, -y, -z'
'x, -y-1/2, z-1/2'

loop_
_atom_site_label
_atom_site_type_symbol
_atom_site_fract_x
_atom_site_fract_y
_atom_site_fract_z
_atom_site_U_iso_or_equiv
_atom_site_adp_type
_atom_site_occupancy
_atom_site_symmetry_multiplicity
_atom_site_calc_flag
_atom_site_refinement_flags
N1 N 0.32444(14) 0.57830(8) 0.32450(9) 0.0283(2) Uani 1 1 d .
O1 O 0.24739(13) 0.44746(8) 0.19696(8) 0.0395(3) Uani 1 1 d .
O2 O 0.03790(14) 0.70195(10) 0.31875(9) 0.0528(3) Uani 1 1 d .
O3 O 0.14104(12) 0.74183(7) 0.51594(8) 0.0346(2) Uani 1 1 d .
O4 O 0.66374(12) 0.51074(8) 0.31865(8) 0.0381(3) Uani 1 1 d .
O5 O 0.60204(12) 0.56412(7) 0.12390(8) 0.0313(2) Uani 1 1 d .
C1 C 0.32255(16) 0.64089(10) 0.43042(11) 0.0296(3) Uani 1 1 d .
H1A H 0.3450 0.5985 0.5062 0.035 Uiso 1 1 calc R
C2 C 0.47575(18) 0.71380(11) 0.43530(13) 0.0362(3) Uani 1 1 d .
H2A H 0.4573 0.7790 0.4737 0.043 Uiso 1 1 calc R
H2B H 0.5876 0.6837 0.4818 0.043 Uiso 1 1 calc R
C3 C 0.47500(19) 0.72868(11) 0.30071(13) 0.0376(3) Uani 1 1 d .
H3A H 0.5927 0.7476 0.2921 0.045 Uiso 1 1 calc R
H3B H 0.3905 0.7819 0.2624 0.045 Uiso 1 1 calc R
C4 C 0.41932(16) 0.62424(10) 0.24290(11) 0.0287(3) Uani 1 1 d .
H4A H 0.3395 0.6330 0.1595 0.034 Uiso 1 1 calc R
C5 C 0.23661(16) 0.49031(10) 0.29119(11) 0.0293(3) Uani 1 1 d .
C6 C 0.12845(18) 0.44899(11) 0.37245(12) 0.0363(3) Uani 1 1 d .
H6A H 0.0935 0.3792 0.3482 0.054 Uiso 1 1 calc R
H6B H 0.0238 0.4910 0.3644 0.054 Uiso 1 1 calc R
H6C H 0.1975 0.4498 0.4577 0.054 Uiso 1 1 calc R
C7 C 0.15028(17) 0.69742(10) 0.41232(11) 0.0302(3) Uani 1 1 d .
C8 C -0.01369(19) 0.80234(12) 0.51112(13) 0.0391(3) Uani 1 1 d .
H8A H -0.0072 0.8314 0.5920 0.059 Uiso 1 1 calc R
H8B H -0.1179 0.7594 0.4866 0.059 Uiso 1 1 calc R
H8C H -0.0206 0.8571 0.4514 0.059 Uiso 1 1 calc R
C9 C 0.57442(16) 0.55886(10) 0.23550(11) 0.0274(3) Uani 1 1 d .
C10 C 0.74783(18) 0.50580(12) 0.10516(13) 0.0363(3) Uani 1 1 d .
H10A H 0.7516 0.5106 0.0192 0.054 Uiso 1 1 calc R
H10B H 0.7339 0.4346 0.1260 0.054 Uiso 1 1 calc R
H10C H 0.8570 0.5325 0.1575 0.054 Uiso 1 1 calc R

loop_
_atom_site_aniso_label
_atom_site_aniso_U_11
_atom_site_aniso_U_22
_atom_site_aniso_U_33
_atom_site_aniso_U_23
_atom_site_aniso_U_13
_atom_site_aniso_U_12
N1 0.0320(6) 0.0295(6) 0.0237(5) -0.0033(4) 0.0076(4) -0.0005(4)
O1 0.0482(6) 0.0393(6) 0.0308(5) -0.0092(4) 0.0094(4) -0.0086(4)
O2 0.0485(6) 0.0726(8) 0.0291(5) -0.0101(5) -0.0059(5) 0.0254(6)
O3 0.0330(5) 0.0437(5) 0.0246(5) -0.0051(4) 0.0026(4) 0.0115(4)
O4 0.0354(5) 0.0516(6) 0.0264(5) 0.0100(4) 0.0064(4) 0.0100(4)
O5 0.0326(5) 0.0389(5) 0.0227(4) 0.0031(4) 0.0075(4) 0.0027(4)
C1 0.0316(7) 0.0330(7) 0.0222(6) -0.0035(5) 0.0031(5) 0.0039(5)
C2 0.0321(7) 0.0367(7) 0.0367(7) -0.0097(6) 0.0026(6) 0.0007(6)
C3 0.0400(7) 0.0306(7) 0.0427(8) -0.0013(6) 0.0111(6) -0.0016(6)
C4 0.0301(6) 0.0310(7) 0.0239(6) 0.0021(5) 0.0049(5) 0.0010(5)
C5 0.0277(6) 0.0324(7) 0.0250(6) 0.0009(5) 0.0012(5) 0.0012(5)
C6 0.0322(7) 0.0433(8) 0.0315(7) 0.0048(6) 0.0042(5) -0.0036(6)
C7 0.0329(7) 0.0335(7) 0.0221(6) -0.0016(5) 0.0027(5) 0.0027(5)
C8 0.0360(7) 0.0479(8) 0.0335(7) 0.0005(6) 0.0088(6) 0.0152(6)
C9 0.0284(6) 0.0304(6) 0.0224(6) 0.0005(5) 0.0042(5) -0.0034(5)
C10 0.0337(7) 0.0446(8) 0.0334(7) 0.0004(6) 0.0136(6) 0.0007(6)

loop_
_atom_type_symbol
_atom_type_description
_atom_type_scat_dispersion_real
_atom_type_scat_dispersion_imag
_atom_type_scat_source
C C 0.0181 0.0091 'International Tables Vol C Tables 4.2.6.8 and 6.1.1.4'
H H 0.0000 0.0000 'International Tables Vol C Tables 4.2.6.8 and 6.1.1.4'
N N 0.0311 0.0180 'International Tables Vol C Tables 4.2.6.8 and 6.1.1.4'
O O 0.0492 0.0322 'International Tables Vol C Tables 4.2.6.8 and 6.1.1.4'

loop_
_geom_angle_atom_site_label_1
_geom_angle_atom_site_label_2
_geom_angle_atom_site_label_3
_geom_angle
C5 N1 C1 127.10(11)
C5 N1 C4 119.26(10)
C1 N1 C4 113.34(10)
C7 O3 C8 116.22(10)
C9 O5 C10 115.84(10)
N1 C1 C7 111.12(10)
N1 C1 C2 102.39(10)
C7 C1 C2 111.63(11)
C3 C2 C1 103.72(10)
C2 C3 C4 103.65(11)
N1 C4 C9 110.39(10)
N1 C4 C3 103.96(10)
C9 C4 C3 112.49(10)
O1 C5 N1 119.55(12)
O1 C5 C6 122.40(12)
N1 C5 C6 118.05(11)
O2 C7 O3 124.27(12)
O2 C7 C1 125.68(12)
O3 C7 C1 110.05(10)
O4 C9 O5 124.18(12)
O4 C9 C4 125.46(11)
O5 C9 C4 110.34(10)

loop_
_geom_bond_atom_site_label_1
_geom_bond_atom_site_label_2
_geom_bond_distance
N1 C5 1.3552(17)
N1 C1 1.4555(16)
N1 C4 1.4562(16)
O1 C5 1.2257(16)
O2 C7 1.1987(16)
O3 C7 1.3259(15)
O3 C8 1.4483(16)
O4 C9 1.2036(16)
O5 C9 1.3327(15)
O5 C10 1.4428(16)
C1 C7 1.5189(17)
C1 C2 1.5348(19)
C2 C3 1.530(2)
C3 C4 1.5395(19)
C4 C9 1.5164(17)
C5 C6 1.5026(19)
